data_1542164
loop_
_publ_author_name
'Rendon-Diazmiron, L.E.'
'Steinfink, H.'

_publ_section_title
;
 The stabilization of tetravalent iron in tetrahedral sulfur coordination
;
_journal_name_full 'Journal of Solid State Chemistry'
_journal_page_first 261
_journal_page_last 262
_journal_volume 27
_journal_year 1979
_chemical_formula_sum 'Ba3 Fe0.2 S5 Si0.8'
_chemical_name_systematic 'Ba3 Fe0.2 Si0.8 S5'
_space_group_IT_number 62
_symmetry_space_group_name_Hall '-P 2ac 2n'
_symmetry_space_group_name_H-M 'P n m a'
_cell_angle_alpha 90
_cell_angle_beta 90
_cell_angle_gamma 90
_cell_formula_units_Z 4
_cell_length_a 12.034
_cell_length_b 9.493
_cell_length_c 8.531
_cell_volume 974.571
_citation_journal_id_ASTM JSSCBI
_cod_data_source_file Rendon-Diazmiron_JSSCBI_1979_1575.cif
_cod_data_source_block Ba3Fe0.2S5Si0.8
_cod_original_cell_volume 974.5709
_cod_database_code 1542164

loop_
_symmetry_equiv_pos_as_xyz
x,y,z
-x+1/2,-y,z+1/2
x+1/2,-y+1/2,-z+1/2
-x,y+1/2,-z
-x,-y,-z
x-1/2,y,-z-1/2
-x-1/2,y-1/2,z-1/2
x,-y-1/2,z

loop_
_atom_site_label
_atom_site_type_symbol
_atom_site_fract_x
_atom_site_fract_y
_atom_site_fract_z
_atom_site_occupancy
_atom_site_U_iso_or_equiv
S2 S-2 0.4282 0.4508 0.1914 1 0.0
Ba2 Ba+2 0.4823 0.75 0.0774 1 0.0
Ba1 Ba+2 0.1666 0.0197 0.0946 1 0.0
S4 S-2 0.228 0.75 0.3402 1 0.0
Fe1 Fe+3 0.1055 0.75 0.8157 0.2 0.0
Si1 Si+4 0.1055 0.75 0.8157 0.8 0.0
S3 S-2 0.0077 0.75 0.0389 1 0.0
S1 S-2 0.2839 0.75 0.8278 1 0.0
